data_4068100
loop_
_publ_author_name
'Ortiz de la Tabla, Laura'
'Matas, Inmaculada'
'Palma, Pilar'
'\'Alvarez, Eleuterio'
'C\'ampora, Juan'

_publ_section_title
;
 Nickel and Palladium Complexes with New Phosphinito-Imine Ligands and
 Their Application as Ethylene Oligomerization Catalysts
;
_journal_issue 3
_journal_name_full Organometallics
_journal_page_first 1006
_journal_paper_doi 10.1021/om201088y
_journal_volume 31
_journal_year 2012
_chemical_formula_moiety '2(C22 H38 Cl2 N O P Pd), C4 H8 O'
_chemical_formula_sum 'C48 H84 Cl4 N2 O3 P2 Pd2'
_chemical_formula_weight 1153.71
_chemical_name_systematic
; 
 ? 
;
_space_group_IT_number 2
_symmetry_cell_setting triclinic
_symmetry_space_group_name_Hall '-P 1'
_symmetry_space_group_name_H-M 'P -1'
_atom_sites_solution_hydrogens geom
_atom_sites_solution_primary direct
_atom_sites_solution_secondary difmap
_audit_creation_method SHELXL-97
_cell_angle_alpha 69.682(4)
_cell_angle_beta 88.388(5)
_cell_angle_gamma 77.260(4)
_cell_formula_units_Z 2
_cell_length_a 9.8987(14)
_cell_length_b 14.667(2)
_cell_length_c 20.625(3)
_cell_measurement_reflns_used 9306
_cell_measurement_temperature 100(2)
_cell_measurement_theta_max 30.57
_cell_measurement_theta_min 2.71
_cell_volume 2735.1(7)
_computing_cell_refinement 'APEX2 Software Suite (Bruker, 2007)'
_computing_data_collection 'APEX2 Software Suite (Bruker, 2007)'
_computing_data_reduction 'APEX2 Software Suite (Bruker, 2007)'
_computing_molecular_graphics 'SHELXTL (Sheldrick, 2008)'
_computing_publication_material 'SHELXTL and publCIF (Westrip, 2010)'
_computing_structure_refinement 'SHELXL97 (Sheldrick, 2008)'
_computing_structure_solution 'SIR2002 (Burla et al., 2003)'
_diffrn_ambient_temperature 100(2)
_diffrn_detector_area_resol_mean 8.26
_diffrn_measured_fraction_theta_full 0.987
_diffrn_measured_fraction_theta_max 0.987
_diffrn_measurement_device_type
;
 Bruker-Nonius X8kappa APEX II CCD area detector
;
_diffrn_measurement_method 'phi and omega scans with narrow frames'
_diffrn_radiation_monochromator graphite
_diffrn_radiation_source 'fine-focus sealed tube'
_diffrn_radiation_type MoK\a
_diffrn_radiation_wavelength 0.71073
_diffrn_reflns_av_R_equivalents 0.0270
_diffrn_reflns_av_sigmaI/netI 0.0338
_diffrn_reflns_limit_h_max 14
_diffrn_reflns_limit_h_min -14
_diffrn_reflns_limit_k_max 20
_diffrn_reflns_limit_k_min -20
_diffrn_reflns_limit_l_max 29
_diffrn_reflns_limit_l_min -29
_diffrn_reflns_number 42159
_diffrn_reflns_theta_full 30.58
_diffrn_reflns_theta_max 30.58
_diffrn_reflns_theta_min 2.83
_diffrn_standards_decay_% 0
_exptl_absorpt_coefficient_mu 0.950
_exptl_absorpt_correction_T_max 0.8552
_exptl_absorpt_correction_T_min 0.7572
_exptl_absorpt_correction_type multi-scan
_exptl_absorpt_process_details
;
 SADABS, Bruker (2001). APEX2, Bruker (2007)
;
_exptl_crystal_colour yellow
_exptl_crystal_density_diffrn 1.401
_exptl_crystal_density_method 'not measured'
_exptl_crystal_description prism
_exptl_crystal_F_000 1200
_exptl_crystal_size_max 0.31
_exptl_crystal_size_mid 0.22
_exptl_crystal_size_min 0.17
_refine_diff_density_max 0.739
_refine_diff_density_min -0.570
_refine_diff_density_rms 0.097
_refine_ls_extinction_coef 0.00119(15)
_refine_ls_extinction_expression Fc^*^=kFc[1+0.001xFc^2^\l^3^/sin(2\q)]^-1/4^
_refine_ls_extinction_method SHELXL
_refine_ls_goodness_of_fit_ref 1.080
_refine_ls_hydrogen_treatment constr
_refine_ls_matrix_type fullcycle
_refine_ls_number_parameters 597
_refine_ls_number_reflns 16583
_refine_ls_number_restraints 32
_refine_ls_restrained_S_all 1.076
_refine_ls_R_factor_all 0.0319
_refine_ls_R_factor_gt 0.0253
_refine_ls_shift/su_max 0.003
_refine_ls_shift/su_mean 0.000
_refine_ls_structure_factor_coef Fsqd
_refine_ls_weighting_details 'calc w=1/[\s^2^(Fo^2^)+(0.0374P)^2^+0.0000P] where P=(Fo^2^+2Fc^2^)/3'
_refine_ls_weighting_scheme calc
_refine_ls_wR_factor_gt 0.0673
_refine_ls_wR_factor_ref 0.0692
_reflns_number_gt 14059
_reflns_number_total 16583
_reflns_threshold_expression >2sigma(I)
_cod_data_source_file om201088y_si_001.cif
_cod_data_source_block 12^.^THF
_cod_depositor_comments
;
The following automatic conversions were performed:

'_symmetry_cell_setting' value 'Triclinic' changed to 'triclinic'
according to /home/saulius/struct/CIF-dictionaries/cif_core.dic
dictionary named 'cif_core.dic' version 2.4.1 from 2010-06-29.

Automatic conversion script
Id: cif_fix_values 1715 2011-07-08 13:25:40Z adriana 
;
_cod_original_sg_symbol_H-M P-1
_cod_database_code 4068100

loop_
_symmetry_equiv_pos_as_xyz
'x, y, z'
'-x, -y, -z'

loop_
_atom_site_label
_atom_site_type_symbol
_atom_site_fract_x
_atom_site_fract_y
_atom_site_fract_z
_atom_site_U_iso_or_equiv
_atom_site_adp_type
_atom_site_occupancy
_atom_site_symmetry_multiplicity
_atom_site_calc_flag
_atom_site_refinement_flags
_atom_site_disorder_assembly
_atom_site_disorder_group
Pd1 Pd 0.721286(10) 0.153144(7) 0.676877(5) 0.01194(2) Uani 1 1 d . . .
Cl1 Cl 0.96051(4) 0.14492(3) 0.66097(2) 0.01997(7) Uani 1 1 d . . .
Cl2 Cl 0.72096(4) 0.04818(3) 0.61605(2) 0.02199(8) Uani 1 1 d . . .
P1 P 0.49738(4) 0.17017(3) 0.69308(2) 0.01337(7) Uani 1 1 d . . .
O1 O 0.47442(10) 0.24061(7) 0.74276(5) 0.0150(2) Uani 1 1 d . . .
N1 N 0.70323(12) 0.24514(8) 0.73408(6) 0.0140(2) Uani 1 1 d . . .
C1 C 0.81921(14) 0.28039(10) 0.75079(8) 0.0153(3) Uani 1 1 d . . .
C2 C 0.85496(15) 0.36341(10) 0.70049(8) 0.0174(3) Uani 1 1 d . . .
C3 C 0.96599(16) 0.39685(11) 0.71751(9) 0.0215(3) Uani 1 1 d . . .
H3 H 0.9921 0.4532 0.6848 0.026 Uiso 1 1 d R . .
C4 C 1.03877(16) 0.34983(11) 0.78091(9) 0.0232(3) Uani 1 1 d . . .
H4 H 1.1145 0.3735 0.7912 0.028 Uiso 1 1 d R . .
C5 C 1.00103(16) 0.26824(11) 0.82931(9) 0.0218(3) Uani 1 1 d . . .
H5 H 1.0511 0.2368 0.8729 0.026 Uiso 1 1 d R . .
C6 C 0.89058(15) 0.23091(11) 0.81551(8) 0.0176(3) Uani 1 1 d . . .
C7 C 0.77415(16) 0.41678(11) 0.63136(9) 0.0210(3) Uani 1 1 d . . .
H7 H 0.7231 0.3695 0.6234 0.025 Uiso 1 1 d R . .
C8 C 0.66560(19) 0.50818(14) 0.63314(10) 0.0360(4) Uani 1 1 d . . .
H8A H 0.6041 0.4874 0.6709 0.054 Uiso 1 1 d R . .
H8B H 0.6110 0.5393 0.5890 0.054 Uiso 1 1 d R . .
H8C H 0.7124 0.5563 0.6407 0.054 Uiso 1 1 d R . .
C9 C 0.86685(17) 0.44621(13) 0.57059(9) 0.0264(3) Uani 1 1 d . . .
H9A H 0.9124 0.4971 0.5746 0.040 Uiso 1 1 d R . .
H9B H 0.8103 0.4731 0.5271 0.040 Uiso 1 1 d R . .
H9C H 0.9373 0.3874 0.5711 0.040 Uiso 1 1 d R . .
C10 C 0.85408(16) 0.13940(11) 0.86927(8) 0.0197(3) Uani 1 1 d . . .
H10 H 0.7591 0.1363 0.8563 0.024 Uiso 1 1 d R . .
C11 C 0.9539(3) 0.04598(14) 0.86784(12) 0.0558(7) Uani 1 1 d . . .
H11A H 1.0460 0.0433 0.8857 0.084 Uiso 1 1 d R . .
H11B H 0.9595 0.0468 0.8201 0.084 Uiso 1 1 d R . .
H11C H 0.9209 -0.0127 0.8968 0.084 Uiso 1 1 d R . .
C12 C 0.8521(3) 0.14304(18) 0.94152(11) 0.0553(7) Uani 1 1 d . . .
H12A H 0.9462 0.1394 0.9573 0.083 Uiso 1 1 d R . .
H12B H 0.8178 0.0865 0.9728 0.083 Uiso 1 1 d R . .
H12C H 0.7910 0.2056 0.9413 0.083 Uiso 1 1 d R . .
C13 C 0.58465(15) 0.27224(10) 0.75718(8) 0.0143(3) Uani 1 1 d . . .
C14 C 0.55027(15) 0.33495(11) 0.80103(8) 0.0190(3) Uani 1 1 d . . .
H14A H 0.5379 0.2928 0.8484 0.028 Uiso 1 1 d R . .
H14B H 0.4643 0.3852 0.7824 0.028 Uiso 1 1 d R . .
H14C H 0.6259 0.3682 0.8011 0.028 Uiso 1 1 d R . .
C15 C 0.38011(15) 0.25200(11) 0.61656(8) 0.0174(3) Uani 1 1 d . . .
C16 C 0.45442(16) 0.33655(12) 0.57882(8) 0.0230(3) Uani 1 1 d . . .
H16A H 0.4003 0.3815 0.5363 0.034 Uiso 1 1 d R . .
H16B H 0.5468 0.3078 0.5672 0.034 Uiso 1 1 d R . .
H16C H 0.4633 0.3740 0.6090 0.034 Uiso 1 1 d R . .
C17 C 0.23811(15) 0.29808(12) 0.63704(9) 0.0221(3) Uani 1 1 d . . .
H17A H 0.2512 0.3279 0.6715 0.033 Uiso 1 1 d R . .
H17B H 0.1859 0.2461 0.6567 0.033 Uiso 1 1 d R . .
H17C H 0.1865 0.3497 0.5960 0.033 Uiso 1 1 d R . .
C18 C 0.36227(17) 0.19428(13) 0.56921(9) 0.0252(3) Uani 1 1 d . . .
H18A H 0.3011 0.1489 0.5902 0.038 Uiso 1 1 d R . .
H18B H 0.4530 0.1557 0.5632 0.038 Uiso 1 1 d R . .
H18C H 0.3213 0.2414 0.5240 0.038 Uiso 1 1 d R . .
C19 C 0.43660(16) 0.06015(11) 0.75108(8) 0.0192(3) Uani 1 1 d . . .
C20 C 0.54571(17) 0.01149(11) 0.81199(8) 0.0228(3) Uani 1 1 d . . .
H20A H 0.5201 -0.0476 0.8452 0.034 Uiso 1 1 d R . .
H20B H 0.5500 0.0593 0.8349 0.034 Uiso 1 1 d R . .
H20C H 0.6366 -0.0082 0.7947 0.034 Uiso 1 1 d R . .
C21 C 0.29336(17) 0.09018(14) 0.77765(10) 0.0309(4) Uani 1 1 d . . .
H21A H 0.2224 0.1107 0.7401 0.046 Uiso 1 1 d R . .
H21B H 0.2917 0.1458 0.7939 0.046 Uiso 1 1 d R . .
H21C H 0.2744 0.0332 0.8160 0.046 Uiso 1 1 d R . .
C22 C 0.4327(3) -0.01420(14) 0.71464(10) 0.0420(5) Uani 1 1 d . . .
H22A H 0.5213 -0.0278 0.6935 0.063 Uiso 1 1 d R . .
H22B H 0.3574 0.0141 0.6786 0.063 Uiso 1 1 d R . .
H22C H 0.4168 -0.0765 0.7485 0.063 Uiso 1 1 d R . .
Pd2 Pd 0.821503(11) 0.390425(7) 0.257621(6) 0.01247(2) Uani 1 1 d . . .
Cl3 Cl 0.76161(4) 0.52260(2) 0.150440(18) 0.01737(7) Uani 1 1 d . . .
Cl4 Cl 0.71654(4) 0.48685(3) 0.319756(19) 0.01983(7) Uani 1 1 d . . .
P2 P 0.86195(4) 0.25573(3) 0.35129(2) 0.01429(7) Uani 1 1 d . . .
O2 O 0.93534(11) 0.16919(7) 0.31786(5) 0.0170(2) Uani 1 1 d . . .
N2 N 0.92533(12) 0.29279(8) 0.21248(6) 0.0140(2) Uani 1 1 d . . .
C23 C 0.96178(15) 0.32408(10) 0.14044(7) 0.0151(3) Uani 1 1 d . . .
C24 C 0.86813(15) 0.32640(10) 0.09008(8) 0.0170(3) Uani 1 1 d . . .
C25 C 0.91022(17) 0.35077(11) 0.02202(8) 0.0208(3) Uani 1 1 d . . .
H25 H 0.8509 0.3500 -0.0131 0.025 Uiso 1 1 d R . .
C26 C 1.03669(17) 0.37610(11) 0.00472(8) 0.0226(3) Uani 1 1 d . . .
H26 H 1.0638 0.3916 -0.0417 0.027 Uiso 1 1 d R . .
C27 C 1.12343(17) 0.37866(11) 0.05529(9) 0.0223(3) Uani 1 1 d . . .
H27 H 1.2086 0.3981 0.0427 0.027 Uiso 1 1 d R . .
C28 C 1.08804(15) 0.35320(11) 0.12441(8) 0.0187(3) Uani 1 1 d . . .
C29 C 0.72584(16) 0.30514(11) 0.10727(8) 0.0202(3) Uani 1 1 d . . .
H29 H 0.7048 0.3121 0.1533 0.024 Uiso 1 1 d R . .
C30 C 0.61208(17) 0.38083(13) 0.05453(10) 0.0298(4) Uani 1 1 d . . .
H30A H 0.6168 0.4487 0.0504 0.045 Uiso 1 1 d R . .
H30B H 0.5210 0.3692 0.0703 0.045 Uiso 1 1 d R . .
H30C H 0.6258 0.3729 0.0094 0.045 Uiso 1 1 d R . .
C31 C 0.72227(19) 0.19852(13) 0.11431(11) 0.0342(4) Uani 1 1 d . . .
H31A H 0.7517 0.1870 0.0715 0.051 Uiso 1 1 d R . .
H31B H 0.6277 0.1888 0.1229 0.051 Uiso 1 1 d R . .
H31C H 0.7852 0.1514 0.1531 0.051 Uiso 1 1 d R . .
C32 C 1.18273(18) 0.35815(13) 0.17875(9) 0.0290(4) Uani 1 1 d . . .
H32 H 1.1316 0.3485 0.2223 0.035 Uiso 1 1 d R . .
C33 C 1.2226(2) 0.45970(14) 0.15823(11) 0.0347(4) Uani 1 1 d . . .
H33A H 1.2756 0.4703 0.1164 0.052 Uiso 1 1 d R . .
H33B H 1.2793 0.4607 0.1961 0.052 Uiso 1 1 d R . .
H33C H 1.1383 0.5129 0.1492 0.052 Uiso 1 1 d R . .
C34 C 1.3141(2) 0.27402(15) 0.19453(14) 0.0529(7) Uani 1 1 d . . .
H34A H 1.2883 0.2093 0.2121 0.079 Uiso 1 1 d R . .
H34B H 1.3741 0.2794 0.2294 0.079 Uiso 1 1 d R . .
H34C H 1.3640 0.2796 0.1521 0.079 Uiso 1 1 d R . .
C35 C 0.96453(15) 0.20031(10) 0.25027(8) 0.0159(3) Uani 1 1 d . . .
C36 C 1.04344(17) 0.11631(11) 0.23032(8) 0.0225(3) Uani 1 1 d . . .
H36A H 1.0548 0.1398 0.1803 0.034 Uiso 1 1 d R . .
H36B H 0.9927 0.0628 0.2427 0.034 Uiso 1 1 d R . .
H36C H 1.1349 0.0909 0.2549 0.034 Uiso 1 1 d R . .
C37 C 0.70522(16) 0.20972(11) 0.38640(8) 0.0204(3) Uani 1 1 d . . .
C38 C 0.60192(18) 0.24326(13) 0.32349(9) 0.0297(4) Uani 1 1 d . . .
H38A H 0.5175 0.2190 0.3384 0.045 Uiso 1 1 d R . .
H38B H 0.6443 0.2158 0.2887 0.045 Uiso 1 1 d R . .
H38C H 0.5784 0.3163 0.3033 0.045 Uiso 1 1 d R . .
C39 C 0.64231(19) 0.25766(12) 0.43861(9) 0.0296(4) Uani 1 1 d . . .
H39A H 0.5483 0.2468 0.4477 0.044 Uiso 1 1 d R . .
H39B H 0.6385 0.3295 0.4197 0.044 Uiso 1 1 d R . .
H39C H 0.6998 0.2275 0.4819 0.044 Uiso 1 1 d R . .
C40 C 0.73563(18) 0.09522(11) 0.41975(9) 0.0253(3) Uani 1 1 d . . .
H40A H 0.7952 0.0737 0.4619 0.038 Uiso 1 1 d R . .
H40B H 0.7828 0.0653 0.3871 0.038 Uiso 1 1 d R . .
H40C H 0.6483 0.0738 0.4314 0.038 Uiso 1 1 d R . .
C41 C 0.99937(17) 0.23798(11) 0.41660(8) 0.0196(3) Uani 1 1 d . . .
C42 C 1.12748(18) 0.25947(14) 0.37536(9) 0.0310(4) Uani 1 1 d . . .
H42A H 1.1051 0.3274 0.3414 0.047 Uiso 1 1 d R . .
H42B H 1.1553 0.2117 0.3513 0.047 Uiso 1 1 d R . .
H42C H 1.2038 0.2530 0.4071 0.047 Uiso 1 1 d R . .
C43 C 1.03434(19) 0.13116(11) 0.46941(9) 0.0264(4) Uani 1 1 d . . .
H43A H 1.1173 0.1220 0.4979 0.040 Uiso 1 1 d R . .
H43B H 1.0518 0.0835 0.4449 0.040 Uiso 1 1 d R . .
H43C H 0.9563 0.1198 0.4992 0.040 Uiso 1 1 d R . .
C44 C 0.95756(19) 0.31258(12) 0.45427(9) 0.0276(4) Uani 1 1 d . . .
H44A H 0.8796 0.2967 0.4831 0.041 Uiso 1 1 d R . .
H44B H 0.9299 0.3803 0.4202 0.041 Uiso 1 1 d R . .
H44C H 1.0364 0.3086 0.4836 0.041 Uiso 1 1 d R . .
O50 O 0.6899(2) 0.94662(14) -0.03145(11) 0.0283(6) Uani 0.574(3) 1 d PU A 1
C51 C 0.6646(3) 0.9335(2) 0.03845(16) 0.0267(7) Uani 0.574(3) 1 d PU A 1
H51A H 0.5997 0.9931 0.0423 0.032 Uiso 0.574(3) 1 d PR A 1
H51B H 0.7522 0.9224 0.0650 0.032 Uiso 0.574(3) 1 d PR A 1
C52 C 0.6006(4) 0.8401(2) 0.06683(17) 0.0282(8) Uani 0.574(3) 1 d PU A 1
H52A H 0.6442 0.7945 0.1125 0.034 Uiso 0.574(3) 1 d PR A 1
H52B H 0.4993 0.8596 0.0709 0.034 Uiso 0.574(3) 1 d PR A 1
C53 C 0.6339(4) 0.7919(2) 0.0120(2) 0.0313(10) Uani 0.574(3) 1 d PU A 1
H53A H 0.6769 0.7198 0.0332 0.038 Uiso 0.574(3) 1 d PR A 1
H53B H 0.5490 0.8002 -0.0158 0.038 Uiso 0.574(3) 1 d PR A 1
C54 C 0.7342(3) 0.8481(2) -0.03314(17) 0.0290(7) Uani 0.574(3) 1 d PU A 1
H54A H 0.8305 0.8179 -0.0134 0.035 Uiso 0.574(3) 1 d PR A 1
H54B H 0.7294 0.8481 -0.0810 0.035 Uiso 0.574(3) 1 d PR A 1
O55 O 0.5053(4) 0.8725(3) 0.06124(18) 0.0433(9) Uani 0.426(3) 1 d PU A 2
C56 C 0.6511(5) 0.8652(5) 0.0663(3) 0.0488(17) Uani 0.426(3) 1 d PU A 2
H56A H 0.6931 0.8101 0.1090 0.059 Uiso 0.426(3) 1 d PR A 2
H56B H 0.6703 0.9280 0.0674 0.059 Uiso 0.426(3) 1 d PR A 2
C57 C 0.7093(5) 0.8447(4) 0.0023(3) 0.0474(14) Uani 0.426(3) 1 d PU A 2
H57A H 0.8069 0.8067 0.0111 0.057 Uiso 0.426(3) 1 d PR A 2
H57B H 0.7024 0.9070 -0.0380 0.057 Uiso 0.426(3) 1 d PR A 2
C58 C 0.6113(5) 0.7819(4) -0.0063(3) 0.0375(16) Uani 0.426(3) 1 d PU A 2
H58A H 0.6082 0.7835 -0.0546 0.045 Uiso 0.426(3) 1 d PR A 2
H58B H 0.6390 0.7118 0.0255 0.045 Uiso 0.426(3) 1 d PR A 2
C59 C 0.4767(5) 0.8325(4) 0.0109(2) 0.0358(11) Uani 0.426(3) 1 d PU A 2
H59A H 0.4288 0.8864 -0.0310 0.043 Uiso 0.426(3) 1 d PR A 2
H59B H 0.4163 0.7848 0.0297 0.043 Uiso 0.426(3) 1 d PR A 2

loop_
_atom_site_aniso_label
_atom_site_aniso_U_11
_atom_site_aniso_U_22
_atom_site_aniso_U_33
_atom_site_aniso_U_23
_atom_site_aniso_U_13
_atom_site_aniso_U_12
Pd1 0.01147(5) 0.01288(5) 0.01163(5) -0.00467(4) 0.00109(4) -0.00248(4)
Cl1 0.01370(15) 0.02315(17) 0.02506(19) -0.01118(15) 0.00496(14) -0.00414(13)
Cl2 0.02296(18) 0.02358(17) 0.02259(19) -0.01491(15) -0.00250(15) 0.00000(14)
P1 0.01241(16) 0.01687(16) 0.01233(17) -0.00573(14) 0.00115(13) -0.00534(13)
O1 0.0110(4) 0.0200(5) 0.0168(5) -0.0090(4) 0.0021(4) -0.0051(4)
N1 0.0123(5) 0.0154(5) 0.0161(6) -0.0072(5) 0.0011(5) -0.0040(4)
C1 0.0110(6) 0.0173(6) 0.0220(8) -0.0116(6) 0.0018(5) -0.0042(5)
C2 0.0129(6) 0.0161(6) 0.0246(8) -0.0086(6) 0.0021(6) -0.0033(5)
C3 0.0181(7) 0.0179(7) 0.0315(9) -0.0108(6) 0.0026(7) -0.0067(6)
C4 0.0165(7) 0.0240(8) 0.0347(10) -0.0151(7) -0.0002(7) -0.0078(6)
C5 0.0177(7) 0.0243(7) 0.0257(8) -0.0114(7) -0.0038(6) -0.0043(6)
C6 0.0151(7) 0.0181(7) 0.0223(8) -0.0107(6) 0.0015(6) -0.0030(5)
C7 0.0173(7) 0.0176(7) 0.0254(8) -0.0032(6) 0.0008(6) -0.0054(5)
C8 0.0282(9) 0.0336(10) 0.0290(10) 0.0004(8) 0.0065(8) 0.0082(7)
C9 0.0201(8) 0.0340(9) 0.0254(9) -0.0122(7) 0.0031(7) -0.0040(7)
C10 0.0186(7) 0.0204(7) 0.0195(8) -0.0061(6) -0.0029(6) -0.0045(6)
C11 0.0903(19) 0.0201(9) 0.0410(13) -0.0022(9) 0.0321(13) 0.0021(10)
C12 0.097(2) 0.0632(14) 0.0309(11) -0.0270(11) 0.0312(12) -0.0544(14)
C13 0.0142(6) 0.0154(6) 0.0137(7) -0.0053(5) -0.0003(5) -0.0041(5)
C14 0.0176(7) 0.0206(7) 0.0208(8) -0.0115(6) 0.0000(6) -0.0015(5)
C15 0.0131(6) 0.0221(7) 0.0153(7) -0.0042(6) -0.0015(5) -0.0042(5)
C16 0.0187(7) 0.0263(8) 0.0182(8) -0.0004(6) -0.0009(6) -0.0055(6)
C17 0.0144(7) 0.0249(8) 0.0250(8) -0.0077(7) 0.0007(6) -0.0022(6)
C18 0.0224(8) 0.0358(9) 0.0191(8) -0.0130(7) -0.0048(6) -0.0037(7)
C19 0.0226(7) 0.0220(7) 0.0157(7) -0.0056(6) 0.0035(6) -0.0123(6)
C20 0.0235(8) 0.0203(7) 0.0196(8) -0.0003(6) 0.0024(6) -0.0061(6)
C21 0.0199(8) 0.0388(10) 0.0271(9) 0.0021(8) 0.0030(7) -0.0147(7)
C22 0.0765(16) 0.0371(10) 0.0276(10) -0.0144(8) 0.0106(10) -0.0397(10)
Pd2 0.01419(5) 0.01029(4) 0.01177(5) -0.00294(4) 0.00124(4) -0.00202(4)
Cl3 0.02086(16) 0.01347(14) 0.01435(16) -0.00196(12) 0.00158(13) -0.00175(12)
Cl4 0.02465(18) 0.01514(15) 0.01822(18) -0.00682(13) 0.00387(14) -0.00024(13)
P2 0.01859(17) 0.01202(15) 0.01163(17) -0.00379(13) 0.00052(14) -0.00271(13)
O2 0.0254(5) 0.0116(4) 0.0118(5) -0.0031(4) 0.0006(4) -0.0012(4)
N2 0.0139(5) 0.0138(5) 0.0135(6) -0.0046(4) 0.0015(5) -0.0020(4)
C23 0.0177(7) 0.0135(6) 0.0126(7) -0.0043(5) 0.0033(5) -0.0014(5)
C24 0.0193(7) 0.0148(6) 0.0152(7) -0.0045(5) 0.0020(6) -0.0020(5)
C25 0.0264(8) 0.0220(7) 0.0140(7) -0.0063(6) 0.0011(6) -0.0056(6)
C26 0.0278(8) 0.0211(7) 0.0166(8) -0.0052(6) 0.0082(6) -0.0039(6)
C27 0.0203(7) 0.0220(7) 0.0216(8) -0.0046(6) 0.0066(6) -0.0044(6)
C28 0.0165(7) 0.0184(7) 0.0176(7) -0.0031(6) 0.0016(6) -0.0021(5)
C29 0.0189(7) 0.0244(7) 0.0166(7) -0.0056(6) 0.0021(6) -0.0063(6)
C30 0.0217(8) 0.0308(9) 0.0306(10) -0.0031(7) -0.0059(7) -0.0051(7)
C31 0.0306(9) 0.0265(9) 0.0426(12) -0.0042(8) 0.0019(8) -0.0136(7)
C32 0.0236(8) 0.0393(10) 0.0218(9) -0.0030(7) -0.0004(7) -0.0148(7)
C33 0.0336(10) 0.0393(10) 0.0345(11) -0.0135(8) -0.0022(8) -0.0132(8)
C34 0.0372(11) 0.0382(11) 0.0665(16) 0.0045(11) -0.0288(11) -0.0079(9)
C35 0.0177(7) 0.0169(6) 0.0133(7) -0.0056(5) -0.0001(5) -0.0037(5)
C36 0.0311(8) 0.0157(7) 0.0182(8) -0.0070(6) 0.0020(7) 0.0016(6)
C37 0.0233(8) 0.0191(7) 0.0169(7) -0.0027(6) 0.0032(6) -0.0069(6)
C38 0.0251(8) 0.0315(9) 0.0275(9) -0.0001(7) -0.0023(7) -0.0125(7)
C39 0.0343(9) 0.0250(8) 0.0268(9) -0.0070(7) 0.0140(8) -0.0060(7)
C40 0.0343(9) 0.0206(7) 0.0214(8) -0.0042(6) 0.0039(7) -0.0123(7)
C41 0.0261(8) 0.0163(7) 0.0149(7) -0.0041(6) -0.0045(6) -0.0032(6)
C42 0.0262(9) 0.0427(10) 0.0243(9) -0.0096(8) -0.0039(7) -0.0111(7)
C43 0.0353(9) 0.0203(7) 0.0204(8) -0.0047(6) -0.0090(7) -0.0022(6)
C44 0.0377(10) 0.0224(8) 0.0240(9) -0.0115(7) -0.0085(7) -0.0026(7)
O50 0.0365(12) 0.0215(10) 0.0233(11) -0.0047(8) 0.0053(9) -0.0051(8)
C51 0.0289(16) 0.0245(15) 0.0247(16) -0.0057(12) 0.0055(13) -0.0072(12)
C52 0.025(2) 0.0313(17) 0.0246(17) -0.0044(13) 0.0041(15) -0.0080(15)
C53 0.028(2) 0.0265(18) 0.042(3) -0.0136(19) 0.004(2) -0.0083(15)
C54 0.0317(18) 0.0290(15) 0.0262(18) -0.0127(14) 0.0071(15) -0.0022(12)
O55 0.038(2) 0.058(2) 0.043(2) -0.0278(18) 0.0045(16) -0.0123(17)
C56 0.031(3) 0.079(5) 0.050(4) -0.037(4) 0.007(3) -0.015(3)
C57 0.032(3) 0.067(4) 0.051(4) -0.030(3) 0.002(3) -0.012(2)
C58 0.029(3) 0.042(3) 0.046(4) -0.023(3) -0.005(3) -0.003(2)
C59 0.034(2) 0.045(3) 0.032(2) -0.018(2) -0.0019(19) -0.0083(19)

loop_
_atom_type_symbol
_atom_type_description
_atom_type_scat_dispersion_real
_atom_type_scat_dispersion_imag
_atom_type_scat_source
C C 0.0033 0.0016 'International Tables Vol C Tables 4.2.6.8 and 6.1.1.4'
H H 0.0000 0.0000 'International Tables Vol C Tables 4.2.6.8 and 6.1.1.4'
N N 0.0061 0.0033 'International Tables Vol C Tables 4.2.6.8 and 6.1.1.4'
O O 0.0106 0.0060 'International Tables Vol C Tables 4.2.6.8 and 6.1.1.4'
P P 0.1023 0.0942 'International Tables Vol C Tables 4.2.6.8 and 6.1.1.4'
Cl Cl 0.1484 0.1585 'International Tables Vol C Tables 4.2.6.8 and 6.1.1.4'
Pd Pd -0.9988 1.0072 'International Tables Vol C Tables 4.2.6.8 and 6.1.1.4'

loop_
_geom_angle_atom_site_label_1
_geom_angle_atom_site_label_2
_geom_angle_atom_site_label_3
_geom_angle
N1 Pd1 P1 81.87(3)
N1 Pd1 Cl2 174.60(3)
P1 Pd1 Cl2 92.866(15)
N1 Pd1 Cl1 94.56(3)
P1 Pd1 Cl1 176.155(13)
Cl2 Pd1 Cl1 90.735(14)
O1 P1 C19 99.86(6)
O1 P1 C15 101.16(6)
C19 P1 C15 115.82(7)
O1 P1 Pd1 101.43(4)
C19 P1 Pd1 118.03(5)
C15 P1 Pd1 115.83(5)
C13 O1 P1 118.06(9)
C13 N1 C1 117.85(12)
C13 N1 Pd1 119.10(10)
C1 N1 Pd1 123.04(9)
C6 C1 C2 122.81(13)
C6 C1 N1 119.28(13)
C2 C1 N1 117.91(13)
C3 C2 C1 117.23(14)
C3 C2 C7 121.05(14)
C1 C2 C7 121.70(13)
C4 C3 C2 121.51(15)
C4 C3 H3 119.2
C2 C3 H3 119.2
C3 C4 C5 119.86(15)
C3 C4 H4 120.1
C5 C4 H4 120.1
C4 C5 C6 121.50(15)
C4 C5 H5 119.3
C6 C5 H5 119.2
C1 C6 C5 117.08(14)
C1 C6 C10 122.78(13)
C5 C6 C10 120.13(14)
C2 C7 C9 113.14(13)
C2 C7 C8 110.75(14)
C9 C7 C8 110.59(13)
C2 C7 H7 107.4
C9 C7 H7 107.4
C8 C7 H7 107.3
C7 C8 H8A 109.5
C7 C8 H8B 109.5
H8A C8 H8B 109.5
C7 C8 H8C 109.4
H8A C8 H8C 109.5
H8B C8 H8C 109.5
C7 C9 H9A 109.5
C7 C9 H9B 109.5
H9A C9 H9B 109.5
C7 C9 H9C 109.5
H9A C9 H9C 109.5
H9B C9 H9C 109.5
C12 C10 C11 110.19(17)
C12 C10 C6 113.05(14)
C11 C10 C6 109.89(14)
C12 C10 H10 107.8
C11 C10 H10 107.8
C6 C10 H10 107.8
C10 C11 H11A 109.5
C10 C11 H11B 109.5
H11A C11 H11B 109.5
C10 C11 H11C 109.4
H11A C11 H11C 109.5
H11B C11 H11C 109.5
C10 C12 H12A 109.5
C10 C12 H12B 109.5
H12A C12 H12B 109.5
C10 C12 H12C 109.4
H12A C12 H12C 109.5
H12B C12 H12C 109.5
N1 C13 O1 119.45(12)
N1 C13 C14 127.79(13)
O1 C13 C14 112.74(12)
C13 C14 H14A 109.5
C13 C14 H14B 109.5
H14A C14 H14B 109.5
C13 C14 H14C 109.5
H14A C14 H14C 109.5
H14B C14 H14C 109.5
C18 C15 C17 110.31(13)
C18 C15 C16 110.08(13)
C17 C15 C16 108.71(12)
C18 C15 P1 110.49(10)
C17 C15 P1 112.37(11)
C16 C15 P1 104.73(10)
C15 C16 H16A 109.5
C15 C16 H16B 109.5
H16A C16 H16B 109.5
C15 C16 H16C 109.5
H16A C16 H16C 109.5
H16B C16 H16C 109.5
C15 C17 H17A 109.5
C15 C17 H17B 109.5
H17A C17 H17B 109.5
C15 C17 H17C 109.5
H17A C17 H17C 109.5
H17B C17 H17C 109.5
C15 C18 H18A 109.4
C15 C18 H18B 109.5
H18A C18 H18B 109.5
C15 C18 H18C 109.5
H18A C18 H18C 109.5
H18B C18 H18C 109.5
C22 C19 C21 109.72(15)
C22 C19 C20 109.22(14)
C21 C19 C20 109.97(13)
C22 C19 P1 111.08(11)
C21 C19 P1 111.93(11)
C20 C19 P1 104.81(10)
C19 C20 H20A 109.5
C19 C20 H20B 109.5
H20A C20 H20B 109.5
C19 C20 H20C 109.5
H20A C20 H20C 109.5
H20B C20 H20C 109.5
C19 C21 H21A 109.4
C19 C21 H21B 109.5
H21A C21 H21B 109.5
C19 C21 H21C 109.5
H21A C21 H21C 109.5
H21B C21 H21C 109.5
C19 C22 H22A 109.5
C19 C22 H22B 109.5
H22A C22 H22B 109.5
C19 C22 H22C 109.5
H22A C22 H22C 109.5
H22B C22 H22C 109.5
N2 Pd2 P2 82.47(4)
N2 Pd2 Cl4 173.57(4)
P2 Pd2 Cl4 91.462(18)
N2 Pd2 Cl3 93.27(4)
P2 Pd2 Cl3 171.946(14)
Cl4 Pd2 Cl3 93.007(17)
O2 P2 C41 100.48(6)
O2 P2 C37 100.34(6)
C41 P2 C37 115.57(7)
O2 P2 Pd2 100.84(4)
C41 P2 Pd2 119.96(5)
C37 P2 Pd2 114.63(5)
C35 O2 P2 117.86(9)
C35 N2 C23 118.56(12)
C35 N2 Pd2 118.35(10)
C23 N2 Pd2 123.04(9)
C24 C23 C28 122.87(14)
C24 C23 N2 118.74(13)
C28 C23 N2 118.37(13)
C23 C24 C25 117.17(14)
C23 C24 C29 122.19(13)
C25 C24 C29 120.64(14)
C26 C25 C24 121.37(15)
C26 C25 H25 119.3
C24 C25 H25 119.3
C27 C26 C25 119.86(15)
C27 C26 H26 120.1
C25 C26 H26 120.1
C26 C27 C28 121.30(15)
C26 C27 H27 119.3
C28 C27 H27 119.4
C27 C28 C23 117.22(15)
C27 C28 C32 120.63(14)
C23 C28 C32 122.15(14)
C24 C29 C31 111.88(13)
C24 C29 C30 112.02(13)
C31 C29 C30 110.73(14)
C24 C29 H29 107.3
C31 C29 H29 107.3
C30 C29 H29 107.3
C29 C30 H30A 109.5
C29 C30 H30B 109.4
H30A C30 H30B 109.5
C29 C30 H30C 109.5
H30A C30 H30C 109.5
H30B C30 H30C 109.5
C29 C31 H31A 109.5
C29 C31 H31B 109.5
H31A C31 H31B 109.5
C29 C31 H31C 109.4
H31A C31 H31C 109.5
H31B C31 H31C 109.5
C28 C32 C34 111.16(16)
C28 C32 C33 112.46(14)
C34 C32 C33 109.90(15)
C28 C32 H32 107.7
C34 C32 H32 107.7
C33 C32 H32 107.7
C32 C33 H33A 109.5
C32 C33 H33B 109.5
H33A C33 H33B 109.5
C32 C33 H33C 109.4
H33A C33 H33C 109.5
H33B C33 H33C 109.5
C32 C34 H34A 109.5
C32 C34 H34B 109.5
H34A C34 H34B 109.5
C32 C34 H34C 109.5
H34A C34 H34C 109.5
H34B C34 H34C 109.5
N2 C35 O2 120.06(13)
N2 C35 C36 128.51(14)
O2 C35 C36 111.43(12)
C35 C36 H36A 109.5
C35 C36 H36B 109.5
H36A C36 H36B 109.5
C35 C36 H36C 109.5
H36A C36 H36C 109.5
H36B C36 H36C 109.5
C39 C37 C40 110.21(13)
C39 C37 C38 109.36(14)
C40 C37 C38 108.95(14)
C39 C37 P2 110.38(11)
C40 C37 P2 112.35(11)
C38 C37 P2 105.44(11)
C37 C38 H38A 109.5
C37 C38 H38B 109.5
H38A C38 H38B 109.5
C37 C38 H38C 109.5
H38A C38 H38C 109.5
H38B C38 H38C 109.5
C37 C39 H39A 109.5
C37 C39 H39B 109.5
H39A C39 H39B 109.5
C37 C39 H39C 109.5
H39A C39 H39C 109.5
H39B C39 H39C 109.5
C37 C40 H40A 109.5
C37 C40 H40B 109.5
H40A C40 H40B 109.5
C37 C40 H40C 109.5
H40A C40 H40C 109.5
H40B C40 H40C 109.5
C44 C41 C43 109.85(13)
C44 C41 C42 108.95(13)
C43 C41 C42 109.38(14)
C44 C41 P2 110.77(11)
C43 C41 P2 112.30(11)
C42 C41 P2 105.46(11)
C41 C42 H42A 109.5
C41 C42 H42B 109.5
H42A C42 H42B 109.5
C41 C42 H42C 109.5
H42A C42 H42C 109.5
H42B C42 H42C 109.5
C41 C43 H43A 109.5
C41 C43 H43B 109.5
H43A C43 H43B 109.5
C41 C43 H43C 109.5
H43A C43 H43C 109.5
H43B C43 H43C 109.5
C41 C44 H44A 109.5
C41 C44 H44B 109.4
H44A C44 H44B 109.5
C41 C44 H44C 109.5
H44A C44 H44C 109.5
H44B C44 H44C 109.5
C51 O50 C54 105.1(2)
C51 O50 H57B 114.4
O50 C51 C52 106.2(3)
O50 C51 H51A 110.6
C52 C51 H51A 110.6
O50 C51 H51B 110.5
C52 C51 H51B 110.3
H51A C51 H51B 108.6
O50 C51 H56B 164.3
C52 C51 H56B 83.1
H51A C51 H56B 76.7
H51B C51 H56B 53.8
C53 C52 C51 102.6(3)
C53 C52 H52A 111.1
C51 C52 H52A 111.4
C53 C52 H52B 111.4
C51 C52 H52B 111.1
H52A C52 H52B 109.2
C53 C52 H56A 109.8
C51 C52 H56A 84.1
H52B C52 H56A 131.0
C54 C53 C52 104.2(3)
C54 C53 H53A 111.1
C52 C53 H53A 111.2
C54 C53 H53B 110.4
C52 C53 H53B 110.9
H53A C53 H53B 109.0
C54 C53 H58A 77.8
C52 C53 H58A 152.7
H53A C53 H58A 92.7
H53B C53 H58A 45.9
C54 C53 H58B 125.1
C52 C53 H58B 119.8
H53B C53 H58B 84.2
H58A C53 H58B 77.1
O50 C54 C53 103.8(3)
O50 C54 H54A 110.8
C53 C54 H54A 110.4
O50 C54 H54B 111.2
C53 C54 H54B 111.6
H54A C54 H54B 108.9
O50 C54 H57A 106.2
C53 C54 H57A 84.0
H54B C54 H57A 133.7
C53 C54 H57B 105.0
H54A C54 H57B 117.8
H54B C54 H57B 102.9
H57A C54 H57B 115.1
C59 O55 C56 108.9(4)
C59 O55 H52B 95.3
C56 O55 H52B 108.8
O55 C56 C57 106.2(5)
O55 C56 H51B 142.6
C57 C56 H51B 90.5
O55 C56 H52A 81.2
C57 C56 H52A 114.3
H51B C56 H52A 122.5
C57 C56 H52B 110.0
H51B C56 H52B 147.4
H52A C56 H52B 72.8
O55 C56 H56A 110.2
C57 C56 H56A 110.7
H51B C56 H56A 93.9
H52B C56 H56A 101.6
O55 C56 H56B 110.7
C57 C56 H56B 110.4
H52A C56 H56B 127.9
H52B C56 H56B 115.1
H56A C56 H56B 108.7
C56 C57 C58 99.2(6)
C56 C57 H54A 132.0
C58 C57 H54A 113.8
C56 C57 H57A 111.6
C58 C57 H57A 111.9
C56 C57 H57B 112.0
C58 C57 H57B 112.4
H54A C57 H57B 87.2
H57A C57 H57B 109.5
C59 C58 C57 102.7(6)
C59 C58 H53A 120.3
C57 C58 H53A 86.5
C57 C58 H53B 122.1
H53A C58 H53B 140.8
C59 C58 H58A 111.0
C57 C58 H58A 110.6
H53A C58 H58A 120.4
H53B C58 H58A 77.1
C59 C58 H58B 111.2
C57 C58 H58B 111.9
H53B C58 H58B 119.1
H58A C58 H58B 109.3
O55 C59 C58 106.8(4)
C58 C59 H52B 108.4
O55 C59 H53B 125.7
H52B C59 H53B 128.3
O55 C59 H59A 110.4
C58 C59 H59A 110.3
H52B C59 H59A 117.3
H53B C59 H59A 94.7
O55 C59 H59B 110.2
C58 C59 H59B 110.8
H52B C59 H59B 101.3
H53B C59 H59B 105.6
H59A C59 H59B 108.5

loop_
_geom_bond_atom_site_label_1
_geom_bond_atom_site_label_2
_geom_bond_distance
Pd1 N1 2.0570(12)
Pd1 P1 2.2042(5)
Pd1 Cl2 2.2995(4)
Pd1 Cl1 2.3637(5)
P1 O1 1.6696(11)
P1 C19 1.8558(15)
P1 C15 1.8578(15)
O1 C13 1.3533(17)
N1 C13 1.2873(18)
N1 C1 1.4533(18)
C1 C6 1.401(2)
C1 C2 1.406(2)
C2 C3 1.397(2)
C2 C7 1.516(2)
C3 C4 1.383(2)
C3 H3 0.9500
C4 C5 1.384(2)
C4 H4 0.9500
C5 C6 1.402(2)
C5 H5 0.9500
C6 C10 1.523(2)
C7 C9 1.528(2)
C7 C8 1.533(2)
C7 H7 1.0000
C8 H8A 0.9800
C8 H8B 0.9800
C8 H8C 0.9800
C9 H9A 0.9800
C9 H9B 0.9800
C9 H9C 0.9800
C10 C12 1.509(3)
C10 C11 1.511(2)
C10 H10 1.0000
C11 H11A 0.9800
C11 H11B 0.9800
C11 H11C 0.9800
C12 H12A 0.9800
C12 H12B 0.9800
C12 H12C 0.9800
C13 C14 1.484(2)
C14 H14A 0.9800
C14 H14B 0.9800
C14 H14C 0.9800
C15 C18 1.533(2)
C15 C17 1.535(2)
C15 C16 1.544(2)
C16 H16A 0.9800
C16 H16B 0.9800
C16 H16C 0.9800
C17 H17A 0.9800
C17 H17B 0.9800
C17 H17C 0.9800
C18 H18A 0.9800
C18 H18B 0.9800
C18 H18C 0.9800
C19 C22 1.531(2)
C19 C21 1.534(2)
C19 C20 1.539(2)
C20 H20A 0.9800
C20 H20B 0.9800
C20 H20C 0.9800
C21 H21A 0.9800
C21 H21B 0.9800
C21 H21C 0.9800
C22 H22A 0.9800
C22 H22B 0.9800
C22 H22C 0.9800
Pd2 N2 2.0485(12)
Pd2 P2 2.1999(5)
Pd2 Cl4 2.2929(4)
Pd2 Cl3 2.3637(5)
P2 O2 1.6696(10)
P2 C41 1.8536(16)
P2 C37 1.8563(16)
O2 C35 1.3523(18)
N2 C35 1.2840(18)
N2 C23 1.4553(19)
C23 C24 1.398(2)
C23 C28 1.403(2)
C24 C25 1.399(2)
C24 C29 1.515(2)
C25 C26 1.386(2)
C25 H25 0.9500
C26 C27 1.385(2)
C26 H26 0.9500
C27 C28 1.398(2)
C27 H27 0.9500
C28 C32 1.512(2)
C29 C31 1.528(2)
C29 C30 1.537(2)
C29 H29 1.0000
C30 H30A 0.9800
C30 H30B 0.9800
C30 H30C 0.9800
C31 H31A 0.9800
C31 H31B 0.9800
C31 H31C 0.9800
C32 C34 1.535(3)
C32 C33 1.538(2)
C32 H32 1.0000
C33 H33A 0.9800
C33 H33B 0.9800
C33 H33C 0.9800
C34 H34A 0.9800
C34 H34B 0.9800
C34 H34C 0.9800
C35 C36 1.4855(19)
C36 H36A 0.9800
C36 H36B 0.9800
C36 H36C 0.9800
C37 C39 1.529(2)
C37 C40 1.540(2)
C37 C38 1.543(2)
C38 H38A 0.9800
C38 H38B 0.9800
C38 H38C 0.9800
C39 H39A 0.9800
C39 H39B 0.9800
C39 H39C 0.9800
C40 H40A 0.9800
C40 H40B 0.9800
C40 H40C 0.9800
C41 C44 1.531(2)
C41 C43 1.535(2)
C41 C42 1.536(2)
C42 H42A 0.9800
C42 H42B 0.9800
C42 H42C 0.9800
C43 H43A 0.9800
C43 H43B 0.9800
C43 H43C 0.9800
C44 H44A 0.9800
C44 H44B 0.9800
C44 H44C 0.9800
O50 C51 1.409(4)
O50 C54 1.427(4)
O50 H57B 0.6272
C51 C52 1.558(4)
C51 H51A 0.9900
C51 H51B 0.9900
C51 H56B 0.5766
C52 C53 1.523(6)
C52 H52A 0.9900
C52 H52B 0.9900
C52 H56A 1.1788
C53 C54 1.519(7)
C53 H53A 0.9900
C53 H53B 0.9900
C54 H54A 0.9900
C54 H54B 0.9900
O55 C59 1.420(5)
O55 C56 1.427(6)
C56 C57 1.522(9)
C56 H56A 0.9900
C56 H56B 0.9900
C57 C58 1.529(9)
C57 H57A 0.9900
C57 H57B 0.9900
C58 C59 1.473(10)
C58 H58A 0.9900
C58 H58B 0.9900
C59 H59A 0.9900
C59 H59B 0.9900

loop_
_geom_torsion_atom_site_label_1
_geom_torsion_atom_site_label_2
_geom_torsion_atom_site_label_3
_geom_torsion_atom_site_label_4
_geom_torsion
N1 Pd1 P1 O1 -2.45(5)
Cl2 Pd1 P1 O1 176.35(4)
N1 Pd1 P1 C19 -110.24(7)
Cl2 Pd1 P1 C19 68.56(6)
N1 Pd1 P1 C15 106.06(6)
Cl2 Pd1 P1 C15 -75.15(6)
C19 P1 O1 C13 124.57(11)
C15 P1 O1 C13 -116.42(11)
Pd1 P1 O1 C13 3.12(10)
P1 Pd1 N1 C13 2.12(11)
Cl1 Pd1 N1 C13 -179.31(11)
P1 Pd1 N1 C1 -178.79(11)
Cl1 Pd1 N1 C1 -0.21(11)
C13 N1 C1 C6 81.34(17)
Pd1 N1 C1 C6 -97.77(14)
C13 N1 C1 C2 -98.83(16)
Pd1 N1 C1 C2 82.07(14)
C6 C1 C2 C3 -0.6(2)
N1 C1 C2 C3 179.54(13)
C6 C1 C2 C7 -178.80(13)
N1 C1 C2 C7 1.4(2)
C1 C2 C3 C4 0.6(2)
C7 C2 C3 C4 178.79(14)
C2 C3 C4 C5 -0.6(2)
C3 C4 C5 C6 0.6(2)
C2 C1 C6 C5 0.6(2)
N1 C1 C6 C5 -179.56(13)
C2 C1 C6 C10 -178.42(13)
N1 C1 C6 C10 1.4(2)
C4 C5 C6 C1 -0.6(2)
C4 C5 C6 C10 178.48(14)
C3 C2 C7 C9 43.2(2)
C1 C2 C7 C9 -138.73(14)
C3 C2 C7 C8 -81.64(18)
C1 C2 C7 C8 96.46(17)
C1 C6 C10 C12 -136.10(18)
C5 C6 C10 C12 44.9(2)
C1 C6 C10 C11 100.34(19)
C5 C6 C10 C11 -78.7(2)
C1 N1 C13 O1 -179.84(12)
Pd1 N1 C13 O1 -0.70(18)
C1 N1 C13 C14 -1.3(2)
Pd1 N1 C13 C14 177.81(12)
P1 O1 C13 N1 -1.91(18)
P1 O1 C13 C14 179.36(10)
O1 P1 C15 C18 -169.03(10)
C19 P1 C15 C18 -62.21(13)
Pd1 P1 C15 C18 82.31(11)
O1 P1 C15 C17 -45.36(12)
C19 P1 C15 C17 61.47(13)
Pd1 P1 C15 C17 -154.02(9)
O1 P1 C15 C16 72.48(11)
C19 P1 C15 C16 179.30(10)
Pd1 P1 C15 C16 -36.18(11)
O1 P1 C19 C22 174.23(13)
C15 P1 C19 C22 66.63(15)
Pd1 P1 C19 C22 -77.08(14)
O1 P1 C19 C21 51.21(12)
C15 P1 C19 C21 -56.39(14)
Pd1 P1 C19 C21 159.90(10)
O1 P1 C19 C20 -67.95(11)
C15 P1 C19 C20 -175.55(10)
Pd1 P1 C19 C20 40.74(12)
N2 Pd2 P2 O2 -4.67(5)
Cl4 Pd2 P2 O2 177.47(4)
N2 Pd2 P2 C41 104.24(7)
Cl4 Pd2 P2 C41 -73.62(6)
N2 Pd2 P2 C37 -111.45(7)
Cl4 Pd2 P2 C37 70.68(6)
C41 P2 O2 C35 -116.52(11)
C37 P2 O2 C35 124.81(11)
Pd2 P2 O2 C35 7.02(11)
P2 Pd2 N2 C35 2.87(11)
Cl3 Pd2 N2 C35 -170.27(11)
P2 Pd2 N2 C23 -174.44(11)
Cl3 Pd2 N2 C23 12.43(11)
C35 N2 C23 C24 92.31(16)
Pd2 N2 C23 C24 -90.39(14)
C35 N2 C23 C28 -89.39(17)
Pd2 N2 C23 C28 87.91(14)
C28 C23 C24 C25 5.7(2)
N2 C23 C24 C25 -176.10(12)
C28 C23 C24 C29 -173.44(13)
N2 C23 C24 C29 4.8(2)
C23 C24 C25 C26 -2.9(2)
C29 C24 C25 C26 176.19(14)
C24 C25 C26 C27 -0.7(2)
C25 C26 C27 C28 1.9(2)
C26 C27 C28 C23 0.6(2)
C26 C27 C28 C32 -178.91(14)
C24 C23 C28 C27 -4.5(2)
N2 C23 C28 C27 177.23(12)
C24 C23 C28 C32 174.96(14)
N2 C23 C28 C32 -3.3(2)
C23 C24 C29 C31 -99.85(17)
C25 C24 C29 C31 81.05(18)
C23 C24 C29 C30 135.13(15)
C25 C24 C29 C30 -43.97(19)
C27 C28 C32 C34 -71.7(2)
C23 C28 C32 C34 108.84(18)
C27 C28 C32 C33 52.0(2)
C23 C28 C32 C33 -127.45(16)
C23 N2 C35 O2 178.37(12)
Pd2 N2 C35 O2 0.95(18)
C23 N2 C35 C36 -1.0(2)
Pd2 N2 C35 C36 -178.42(13)
P2 O2 C35 N2 -5.90(18)
P2 O2 C35 C36 173.57(10)
O2 P2 C37 C39 162.93(11)
C41 P2 C37 C39 55.94(13)
Pd2 P2 C37 C39 -89.97(11)
O2 P2 C37 C40 39.48(12)
C41 P2 C37 C40 -67.52(13)
Pd2 P2 C37 C40 146.57(10)
O2 P2 C37 C38 -79.07(11)
C41 P2 C37 C38 173.94(10)
Pd2 P2 C37 C38 28.02(12)
O2 P2 C41 C44 178.55(11)
C37 P2 C41 C44 -74.54(13)
Pd2 P2 C41 C44 69.45(12)
O2 P2 C41 C43 -58.21(13)
C37 P2 C41 C43 48.69(14)
Pd2 P2 C41 C43 -167.32(10)
O2 P2 C41 C42 60.83(11)
C37 P2 C41 C42 167.74(10)
Pd2 P2 C41 C42 -48.28(12)
C54 O50 C51 C52 -37.1(3)
O50 C51 C52 C53 15.3(4)
C51 C52 C53 C54 10.5(4)
C51 O50 C54 C53 43.9(4)
C52 C53 C54 O50 -32.8(4)
C59 O55 C56 C57 15.5(7)
O55 C56 C57 C58 -33.7(7)
C56 C57 C58 C59 39.2(7)
C56 O55 C59 C58 10.7(7)
C57 C58 C59 O55 -32.1(7)
